data_2203800
loop_
_publ_author_name
'Tetsuzo Ito'

_publ_section_title
;
 Tris(<i>O</i>,<i>O</i>'-dimethyl
 dithiophosphato-\k^2^<i>S</i>,<i>S</i>')arsenic(III)
;
_journal_issue 6
_journal_name_full 'Acta Crystallographica Section E'
_journal_page_first m783
_journal_page_last m784
_journal_paper_doi 10.1107/S1600536804011237
_journal_volume 60
_journal_year 2004
_chemical_formula_iupac '[As (C2 H6 O2 P1 S2)3]'
_chemical_formula_moiety 'C6 H18 As O6 P3 S6'
_chemical_formula_sum 'C6 H18 As O6 P3 S6'
_chemical_formula_weight 546.45
_space_group_IT_number 2
_symmetry_cell_setting triclinic
_symmetry_space_group_name_Hall '-P 1'
_symmetry_space_group_name_H-M 'P -1'
_cell_angle_alpha 103.52(3)
_cell_angle_beta 93.65(3)
_cell_angle_gamma 80.41(4)
_cell_formula_units_Z 2
_cell_length_a 9.091(4)
_cell_length_b 14.789(6)
_cell_length_c 8.396(3)
_cell_measurement_reflns_used 25
_cell_measurement_temperature 296
_cell_measurement_theta_max 23.4
_cell_measurement_theta_min 22.3
_cell_volume 1081.8(8)
_computing_cell_refinement 'MSC/AFC Diffractometer Control Software'
_computing_data_collection
;
MSC/AFC Diffractometer Control Software
(Molecular Structure Corporation, 1988)
;
_computing_data_reduction 'CrystalStructure (Rigaku/MSC, 2002)'
_computing_molecular_graphics 'ORTEPIII (Burnett & Johnson, 1996)'
_computing_publication_material CrystalStructure
_computing_structure_refinement CrystalStructure
_computing_structure_solution 'SIR92 (Altomare et al., 1994)'
_diffrn_measured_fraction_theta_full 0.9998
_diffrn_measured_fraction_theta_max 0.9998
_diffrn_measurement_device_type 'Rigaku AFC-5S'
_diffrn_measurement_method \w-2\q
_diffrn_radiation_type 'Mo K\a'
_diffrn_radiation_wavelength 0.7107
_diffrn_reflns_av_R_equivalents 0.009
_diffrn_reflns_limit_h_max 11
_diffrn_reflns_limit_h_min 0
_diffrn_reflns_limit_k_max 19
_diffrn_reflns_limit_k_min -18
_diffrn_reflns_limit_l_max 10
_diffrn_reflns_limit_l_min -10
_diffrn_reflns_number 5277
_diffrn_reflns_theta_full 27.49
_diffrn_reflns_theta_max 27.49
_diffrn_standards_decay_% 0.54
_diffrn_standards_interval_count 150
_diffrn_standards_number 3
_exptl_absorpt_coefficient_mu 2.388
_exptl_absorpt_correction_T_max 0.620
_exptl_absorpt_correction_T_min 0.381
_exptl_absorpt_correction_type psi-scan
_exptl_absorpt_process_details '(North et al., 1968)'
_exptl_crystal_colour colorless
_exptl_crystal_density_diffrn 1.678
_exptl_crystal_density_method 'not measured'
_exptl_crystal_description plate
_exptl_crystal_F_000 552.00
_exptl_crystal_size_max 0.68
_exptl_crystal_size_mid 0.35
_exptl_crystal_size_min 0.20
_refine_diff_density_max 0.36
_refine_diff_density_min -0.31
_refine_ls_extinction_method none
_refine_ls_goodness_of_fit_ref 1.541
_refine_ls_hydrogen_treatment constr
_refine_ls_number_parameters 199
_refine_ls_number_reflns 3686
_refine_ls_R_factor_gt 0.0290
_refine_ls_shift/su_max 0.0000
_refine_ls_structure_factor_coef F
_refine_ls_weighting_details 'w = 1/\s^2^(F~o~)'
_refine_ls_weighting_scheme sigma
_refine_ls_wR_factor_ref 0.0310
_reflns_number_gt 3686
_reflns_number_total 4966
_reflns_threshold_expression I>3\s(I)
_cod_data_source_file ob6370.cif
_cod_data_source_block I
_cod_database_code 2203800

loop_
_symmetry_equiv_pos_as_xyz
x,y,z
-x,-y,-z

loop_
_atom_site_label
_atom_site_fract_x
_atom_site_fract_y
_atom_site_fract_z
_atom_site_U_iso_or_equiv
_atom_site_adp_type
_atom_site_calc_flag
_atom_site_occupancy
_atom_site_type_symbol
As 0.20623(3) 0.26410(2) 0.50713(4) 0.04123(8) Uani d 1.00 As
S1 0.45780(10) 0.20272(5) 0.48210(10) 0.0493(2) Uani d 1.00 S
S2 0.23740(10) 0.33240(6) 0.78320(10) 0.0550(2) Uani d 1.00 S
S3 0.15210(10) 0.12757(5) 0.56080(10) 0.0578(2) Uani d 1.00 S
S4 0.24500(10) 0.18016(7) 0.14410(10) 0.0691(3) Uani d 1.00 S
S5 0.26250(10) 0.46223(6) 0.51630(10) 0.0571(2) Uani d 1.00 S
S6 -0.13090(10) 0.29170(6) 0.51000(10) 0.0710(3) Uani d 1.00 S
P1 0.44630(10) 0.15707(6) 0.23120(10) 0.0494(2) Uani d 1.00 P
P2 0.27570(10) 0.45913(5) 0.74450(10) 0.0454(2) Uani d 1.00 P
P3 -0.07650(10) 0.16514(6) 0.54230(10) 0.0568(3) Uani d 1.00 P
O1 0.5284(2) 0.05260(10) 0.1885(3) 0.0640(7) Uani d 1.00 O
O2 0.5661(2) 0.20090(10) 0.1586(3) 0.0628(7) Uani d 1.00 O
O3 0.4262(2) 0.48010(10) 0.8372(3) 0.0618(7) Uani d 1.00 O
O4 0.1707(2) 0.53900(10) 0.8628(3) 0.0625(7) Uani d 1.00 O
O5 -0.1442(3) 0.1435(2) 0.6941(3) 0.0785(9) Uani d 1.00 O
O6 -0.1365(3) 0.0844(2) 0.4117(3) 0.0699(8) Uani d 1.00 O
C1 0.4633(5) -0.0210(2) 0.2271(5) 0.0850(10) Uani d 1.00 C
C2 0.5470(4) 0.3017(2) 0.1732(5) 0.0780(10) Uani d 1.00 C
C3 0.5661(3) 0.4267(3) 0.7740(4) 0.0690(10) Uani d 1.00 C
C4 0.0149(4) 0.5605(3) 0.8187(5) 0.0840(10) Uani d 1.00 C
C5 -0.1265(5) 0.2012(3) 0.8547(5) 0.111(2) Uani d 1.00 C
C6 -0.1009(4) 0.0680(3) 0.2424(5) 0.0840(10) Uani d 1.00 C
H1 0.4517 -0.0080 0.3423 0.102 Uiso c 1.00 H
H2 0.3685 -0.0237 0.1734 0.102 Uiso c 1.00 H
H3 0.5262 -0.0797 0.1928 0.102 Uiso c 1.00 H
H4 0.5449 0.3325 0.2859 0.097 Uiso c 1.00 H
H5 0.6281 0.3167 0.1237 0.097 Uiso c 1.00 H
H6 0.4561 0.3221 0.1204 0.097 Uiso c 1.00 H
H7 0.5666 0.3618 0.7688 0.082 Uiso c 1.00 H
H8 0.5774 0.4354 0.6671 0.082 Uiso c 1.00 H
H9 0.6462 0.4477 0.8433 0.081 Uiso c 1.00 H
H10 -0.0337 0.6096 0.9016 0.097 Uiso c 1.00 H
H11 0.0064 0.5799 0.7179 0.097 Uiso c 1.00 H
H12 -0.0304 0.5058 0.8068 0.097 Uiso c 1.00 H
H13 -0.0232 0.1985 0.8829 0.135 Uiso c 1.00 H
H14 -0.1697 0.2645 0.8563 0.135 Uiso c 1.00 H
H15 -0.1746 0.1788 0.9316 0.135 Uiso c 1.00 H
H16 -0.1461 0.0171 0.1800 0.100 Uiso c 1.00 H
H17 -0.1361 0.1231 0.2027 0.100 Uiso c 1.00 H
H18 0.0044 0.0531 0.2327 0.100 Uiso c 1.00 H

loop_
_atom_site_aniso_label
_atom_site_aniso_U_11
_atom_site_aniso_U_22
_atom_site_aniso_U_33
_atom_site_aniso_U_12
_atom_site_aniso_U_13
_atom_site_aniso_U_23
As 0.0397(2) 0.0392(2) 0.0461(2) -0.00680(10) 0.00320(10) 0.01130(10)
S1 0.0401(4) 0.0587(5) 0.0458(4) -0.0050(3) 0.0004(3) 0.0071(4)
S2 0.0678(5) 0.0575(5) 0.0424(4) -0.0076(4) 0.0095(4) 0.0160(4)
S3 0.0470(4) 0.0438(4) 0.0887(6) -0.0062(3) 0.0021(4) 0.0279(4)
S4 0.0593(5) 0.0887(7) 0.0574(6) -0.0110(5) -0.0124(4) 0.0171(5)
S5 0.0765(6) 0.0532(5) 0.0463(5) -0.0148(4) -0.0024(4) 0.0182(4)
S6 0.0502(5) 0.0558(5) 0.1118(8) 0.0014(4) 0.0071(5) 0.0341(5)
P1 0.0487(4) 0.0508(5) 0.0463(5) -0.0064(4) 0.0055(4) 0.0058(4)
P2 0.0451(4) 0.0471(4) 0.0398(4) -0.0058(3) 0.0002(3) 0.0030(3)
P3 0.0461(5) 0.0534(5) 0.0787(6) -0.0118(4) 0.0056(4) 0.0265(4)
O1 0.0700(10) 0.0510(10) 0.0650(10) -0.0040(10) 0.0100(10) 0.0020(10)
O2 0.0630(10) 0.0620(10) 0.0620(10) -0.0110(10) 0.0210(10) 0.0070(10)
O3 0.0460(10) 0.0750(10) 0.0540(10) -0.0100(10) -0.0040(10) -0.0050(10)
O4 0.0520(10) 0.0630(10) 0.0570(10) 0.0030(10) 0.0000(10) -0.0070(10)
O5 0.069(2) 0.092(2) 0.088(2) -0.0210(10) 0.0160(10) 0.037(2)
O6 0.0660(10) 0.0670(10) 0.087(2) -0.0300(10) -0.0050(10) 0.0250(10)
C1 0.124(4) 0.054(2) 0.076(3) -0.008(2) 0.011(2) 0.014(2)
C2 0.090(3) 0.069(2) 0.083(3) -0.018(2) 0.021(2) 0.023(2)
C3 0.047(2) 0.092(3) 0.064(2) -0.009(2) 0.003(2) 0.011(2)
C4 0.056(2) 0.100(3) 0.085(3) 0.014(2) 0.008(2) 0.014(2)
C5 0.117(4) 0.130(4) 0.090(4) -0.007(3) 0.023(3) 0.037(3)
C6 0.073(3) 0.079(3) 0.098(3) -0.016(2) -0.009(2) 0.019(2)

loop_
_atom_type_symbol
_atom_type_description
_atom_type_scat_dispersion_real
_atom_type_scat_dispersion_imag
_atom_type_scat_source
As As -0.093 2.226
;
International Tables for Crystallography
(1992, Vol. C, Tables 4.2.6.8 and 6.1.1.4)
;
S S 0.148 0.159
;
International Tables for Crystallography
(1992, Vol. C, Tables 4.2.6.8 and 6.1.1.4)
;
P P 0.125 0.123
;
International Tables for Crystallography
(1992, Vol. C, Tables 4.2.6.8 and 6.1.1.4)
;
O O 0.017 0.010
;
International Tables for Crystallography
(1992, Vol. C, Tables 4.2.6.8 and 6.1.1.4)
;
C C 0.006 0.003
;
International Tables for Crystallography
(1992, Vol. C, Tables 4.2.6.8 and 6.1.1.4)
;
H H 0.000 0.000
;
International Tables for Crystallography
(1992, Vol. C, Table 6.1.1.4)
;

loop_
_geom_angle_atom_site_label_1
_geom_angle_atom_site_label_2
_geom_angle_atom_site_label_3
_geom_angle
_geom_angle_publ_flag
S1 As S2 92.18(6) yes
S1 As S3 91.69(6) yes
S2 As S3 92.79(5) yes
As S1 P1 94.79(6) no
As S2 P2 94.82(6) no
As S3 P3 94.90(6) no
S1 P1 S4 112.21(6) no
S2 P2 S5 112.44(6) no
S3 P3 S6 111.74(6) no
S1 P1 O1 107.00(10) no
S1 P1 O2 107.30(10) no
S2 P2 O3 106.90(10) no
S2 P2 O4 106.80(10) no
S3 P3 O5 106.90(10) no
S3 P3 O6 107.10(10) no
S4 P1 O1 116.60(10) no
S4 P1 O2 115.70(10) no
S5 P2 O3 116.20(10) no
S5 P2 O4 116.50(10) no
S6 P3 O5 116.60(10) no
S6 P3 O6 117.10(10) no
O1 P1 O2 96.50(10) yes
O3 P2 O4 96.30(10) yes
O5 P3 O6 95.90(10) yes
P1 O1 C1 120.5(2) no
P1 O2 C2 119.8(2) no
P2 O3 C3 120.0(2) no
P2 O4 C4 119.7(2) no
P3 O5 C5 120.4(3) no
P3 O6 C6 120.6(2) no
O1 C1 H1 108.7 no
O1 C1 H2 109.6 no
O1 C1 H3 110.1 no
H1 C1 H2 109.5 no
H1 C1 H3 109.5 no
H2 C1 H3 109.5 no
O2 C2 H4 109.0 no
O2 C2 H5 109.4 no
O2 C2 H6 110.0 no
H4 C2 H5 109.5 no
H4 C2 H6 109.5 no
H5 C2 H6 109.5 no
O3 C3 H7 109.6 no
O3 C3 H8 109.0 no
O3 C3 H9 109.8 no
H7 C3 H8 109.5 no
H7 C3 H9 109.5 no
H8 C3 H9 109.5 no
O4 C4 H10 110.0 no
O4 C4 H11 109.3 no
O4 C4 H12 109.2 no
H10 C4 H11 109.5 no
H10 C4 H12 109.5 no
H11 C4 H12 109.5 no
O5 C5 H13 109.3 no
O5 C5 H14 109.7 no
O5 C5 H15 109.4 no
H13 C5 H14 109.5 no
H13 C5 H15 109.5 no
H14 C5 H15 109.5 no
O6 C6 H16 109.9 no
O6 C6 H17 109.7 no
O6 C6 H18 108.8 no
H16 C6 H17 109.5 no
H16 C6 H18 109.5 no
H17 C6 H18 109.5 no

loop_
_geom_bond_atom_site_label_1
_geom_bond_atom_site_label_2
_geom_bond_distance
_geom_bond_publ_flag
As S1 2.3200(10) yes
As S2 2.3220(10) yes
As S3 2.3040(10) yes
As S4 3.0290(10) yes
As S5 3.0400(10) yes
As S6 3.0250(10) yes
S1 P1 2.0580(10) yes
S2 P2 2.0630(10) yes
S3 P3 2.0660(10) yes
S4 P1 1.9330(10) yes
S5 P2 1.9230(10) yes
S6 P3 1.9320(10) yes
P1 O1 1.569(2) yes
P1 O2 1.575(2) yes
P2 O3 1.570(2) yes
P2 O4 1.578(2) yes
P3 O5 1.569(2) yes
P3 O6 1.566(2) yes
O1 C1 1.431(4) yes
O2 C2 1.449(4) yes
O3 C3 1.442(4) yes
O4 C4 1.443(4) yes
O5 C5 1.433(5) yes
O6 C6 1.434(4) yes
C1 H1 0.95 no
C1 H2 0.95 no
C1 H3 0.95 no
C2 H4 0.95 no
C2 H5 0.95 no
C2 H6 0.95 no
C3 H7 0.95 no
C3 H8 0.95 no
C3 H9 0.95 no
C4 H10 0.95 no
C4 H11 0.95 no
C4 H12 0.95 no
C5 H13 0.95 no
C5 H14 0.95 no
C5 H15 0.95 no
C6 H16 0.95 no
C6 H17 0.95 no
C6 H18 0.95 no

loop_
_geom_contact_atom_site_label_1
_geom_contact_atom_site_label_2
_geom_contact_distance
_geom_contact_site_symmetry_2
_geom_contact_publ_flag
S3 O6 3.224(3) 2_556 no
O1 O6 3.515(3) 1_655 no
O1 C1 3.415(4) 2_655 no
O1 C6 3.410(4) 1_655 no
O2 C6 3.452(5) 1_655 no
O3 C2 3.297(4) 2_666 no
O3 C3 3.235(4) 2_667 no

loop_
_geom_torsion_atom_site_label_1
_geom_torsion_atom_site_label_2
_geom_torsion_atom_site_label_3
_geom_torsion_atom_site_label_4
_geom_torsion
_geom_torsion_publ_flag
As S1 P1 S4 -2.50(10) no
As S2 P2 S5 1.70(10) no
As S3 P3 S6 -4.60(10) no
S3 As S1 P1 95.10(10) np
S1 As S2 P2 91.00(10) no
S2 As S3 P3 97.80(10) no
S2 As S1 P1 -172.10(10) no
S3 As S2 P2 -177.20(10) no
S1 As S3 P3 -169.90(10) no
